data_8102613
loop_
_publ_author_name
Wei-Qiu

_publ_section_title
;
 Crystal structure of
 N-(5-((pyridin-2-yl)methoxy)-4-ethynyl-2,3-dihydro-2-(pyridin-2-yl)benzofuran-3-yl)picolinamidecopper(I)
 chloride --- methanol, Cu(C26H16O3N5)Cl &#x00B7; CH3OH
;
_journal_issue 1
_journal_name_full 'Zeitschrift f\"ur Kristallographie - New Crystal Structures'
_journal_page_first 97
_journal_volume 225
_journal_year 2010
_chemical_formula_moiety 'C27 H20 Cl Cu N5 O4'
_chemical_formula_sum 'C3.6 H2.67 Cl0.13 Cu0.13 N0.67 O0.53'
_chemical_formula_weight 77.00
_chemical_melting_point ?
_chemical_name_common
;
N-(5-((pyridin-2-yl)methoxy)
-4-ethynyl-2,3-dihydro-2-(pyridin-2-yl)benzofuran-3-yl)picolinamidecopper(I)
 ---Methanol chloride
;
_chemical_name_systematic
;
N-(5-((pyridin-2-yl)methoxy)
-4-ethynyl-2,3-dihydro-2-(pyridin-2-yl)benzofuran-3-yl)
picolinamidecopper(I) -- methanol chloride
;
_space_group_IT_number 2
_symmetry_cell_setting triclinic
_symmetry_space_group_name_Hall '-P 1'
_symmetry_space_group_name_H-M 'P -1'
_atom_sites_solution_hydrogens geom
_atom_sites_solution_primary direct
_atom_sites_solution_secondary difmap
_audit_creation_method SHELXL-97
_audit_update_record
;
2009-11-26 # Formatted by publCIF
;
_cell_angle_alpha 86.815(4)
_cell_angle_beta 87.138(4)
_cell_angle_gamma 77.949(4)
_cell_formula_units_Z 15
_cell_length_a 7.6112(3)
_cell_length_b 9.5277(5)
_cell_length_c 17.2876(7)
_cell_measurement_reflns_used 4026
_cell_measurement_temperature 293(2)
_cell_measurement_theta_max 29.2452
_cell_measurement_theta_min 4.3695
_cell_volume 1223.18(10)
_computing_cell_refinement CrysAlis
_computing_data_collection CrysAlis
_computing_data_reduction CrysAlis
_computing_structure_refinement 'SHELXL-97 [4](Sheldrick, 1997)'
_computing_structure_solution 'SHELXS-97 [3]'
_diffrn_ambient_temperature 293(2)
_diffrn_detector_area_resol_mean 10.0
_diffrn_measured_fraction_theta_full 0.991
_diffrn_measured_fraction_theta_max 0.834
_diffrn_measurement_device_type 'Oxford Diffraction Gemini R Ultra'
_diffrn_measurement_method '\w scan'
_diffrn_radiation_monochromator graphite
_diffrn_radiation_source 'fine-focus sealed tube'
_diffrn_radiation_type MoK\a
_diffrn_radiation_wavelength 0.71073
_diffrn_reflns_av_R_equivalents 0.0275
_diffrn_reflns_av_sigmaI/netI 0.0652
_diffrn_reflns_limit_h_max 7
_diffrn_reflns_limit_h_min -10
_diffrn_reflns_limit_k_max 11
_diffrn_reflns_limit_k_min -12
_diffrn_reflns_limit_l_max 22
_diffrn_reflns_limit_l_min -21
_diffrn_reflns_number 9657
_diffrn_reflns_theta_full 25.00
_diffrn_reflns_theta_max 29.31
_diffrn_reflns_theta_min 4.38
_exptl_absorpt_coefficient_mu 1.048
_exptl_absorpt_correction_T_max 1.00000
_exptl_absorpt_correction_T_min 0.94041
_exptl_absorpt_correction_type multi-scan
_exptl_absorpt_process_details 'Oxford Diffraction: CrysAlis.'
_exptl_crystal_colour yellow
_exptl_crystal_density_diffrn 1.568
_exptl_crystal_density_method 'not measured'
_exptl_crystal_description block
_exptl_crystal_F_000 590
_exptl_crystal_size_max 0.20
_exptl_crystal_size_mid 0.16
_exptl_crystal_size_min 0.11
_refine_diff_density_max 0.351
_refine_diff_density_min -0.339
_refine_diff_density_rms 0.053
_refine_ls_extinction_method none
_refine_ls_goodness_of_fit_ref 0.874
_refine_ls_hydrogen_treatment constr
_refine_ls_matrix_type full
_refine_ls_number_parameters 335
_refine_ls_number_reflns 5594
_refine_ls_number_restraints 0
_refine_ls_restrained_S_all 0.874
_refine_ls_R_factor_all 0.0712
_refine_ls_R_factor_gt 0.0378
_refine_ls_shift/su_max 0.001
_refine_ls_shift/su_mean 0.000
_refine_ls_structure_factor_coef Fsqd
_refine_ls_weighting_details 'calc w=1/[\s^2^(Fo^2^)+(0.0454P)^2^+0.0000P] where P=(Fo^2^+2Fc^2^)/3'
_refine_ls_weighting_scheme calc
_refine_ls_wR_factor_gt 0.0809
_refine_ls_wR_factor_ref 0.0879
_reflns_number_gt 3472
_reflns_number_total 5594
_reflns_threshold_expression >2sigma(I)
_cod_data_source_file 1267-2844.cff
_cod_data_source_block p-1
_cod_depositor_comments
;
The following automatic conversions were performed:
'_symmetry_cell_setting' value 'Triclinic' changed to 'triclinic'
according to '/home/saulius/struct/CIF-dictionaries/cif_core.dic'
dictionary named 'cif_core.dic' version 2.4.1 from 2010-06-29.

Automatic conversion script
Id: cif_fix_enum 1555 2011-01-17 13:19:09Z saulius 

The following automatic conversions were performed:

'_chemical_melting_point' value 'not measured' was changed to '?' -
the value is undefined or not given.

Automatic conversion script
Id: cif_fix_values 1569 2011-02-09 13:29:24Z adriana 
;
_cod_original_cell_volume 1223.18(9)
_cod_original_sg_symbol_Hall '-P 1 '
_cod_original_sg_symbol_H-M p-1
_cod_original_formula_sum 'C3.60 H2.67 Cl0.13 Cu0.13 N0.67 O0.53'
_cod_database_code 8102613

loop_
_symmetry_equiv_pos_as_xyz
'x, y, z'
'-x, -y, -z'

loop_
_atom_site_label
_atom_site_type_symbol
_atom_site_fract_x
_atom_site_fract_y
_atom_site_fract_z
_atom_site_U_iso_or_equiv
_atom_site_adp_type
_atom_site_occupancy
_atom_site_symmetry_multiplicity
_atom_site_Wyckoff_symbol
_atom_site_calc_flag
_atom_site_refinement_flags
_atom_site_disorder_assembly
_atom_site_disorder_group
C1 C 0.4014(4) 0.9082(4) 1.23457(17) 0.0580(8) Uani 1 2 i d . . .
H1 H 0.3792 0.9294 1.2865 0.070 Uiso 1 2 i calc R . .
C2 C 0.3248(4) 1.0083(3) 1.18002(19) 0.0595(8) Uani 1 2 i d . . .
H2 H 0.2522 1.0947 1.1944 0.071 Uiso 1 2 i calc R . .
C3 C 0.3579(3) 0.9778(3) 1.10346(18) 0.0576(7) Uani 1 2 i d . . .
H3 H 0.3101 1.0447 1.0648 0.069 Uiso 1 2 i calc R . .
C4 C 0.4625(3) 0.8471(3) 1.08418(15) 0.0482(7) Uani 1 2 i d . . .
H4 H 0.4837 0.8235 1.0326 0.058 Uiso 1 2 i calc R . .
C5 C 0.5352(3) 0.7519(3) 1.14283(14) 0.0383(6) Uani 1 2 i d . . .
C6 C 0.6506(3) 0.6074(3) 1.12722(13) 0.0392(6) Uani 1 2 i d . . .
H6A H 0.7690 0.5999 1.1474 0.047 Uiso 1 2 i calc R . .
H6B H 0.5969 0.5319 1.1522 0.047 Uiso 1 2 i calc R . .
C7 C 0.7653(3) 0.4728(3) 1.01532(13) 0.0355(5) Uani 1 2 i d . . .
C8 C 0.8511(3) 0.3537(3) 1.05875(13) 0.0396(6) Uani 1 2 i d . . .
H8 H 0.8453 0.3549 1.1126 0.048 Uiso 1 2 i calc R . .
C9 C 0.9451(3) 0.2332(3) 1.02292(13) 0.0406(6) Uani 1 2 i d . . .
H9 H 0.9989 0.1514 1.0516 0.049 Uiso 1 2 i calc R . .
C26 C 0.9007(3) 0.5301(3) 0.73931(12) 0.0342(5) Uani 1 2 i d . . .
C10 C 0.9562(3) 0.2387(3) 0.94281(13) 0.0348(5) Uani 1 2 i d . . .
C11 C 0.8766(3) 0.3575(2) 0.89729(12) 0.0308(5) Uani 1 2 i d . . .
C12 C 0.7744(3) 0.4761(3) 0.93443(12) 0.0318(5) Uani 1 2 i d . . .
C13 C 0.6647(3) 0.5968(3) 0.89388(13) 0.0358(5) Uani 1 2 i d . . .
C14 C 0.9207(3) 0.3163(2) 0.81794(12) 0.0305(5) Uani 1 2 i d . . .
C15 C 1.0157(3) 0.1794(3) 0.82204(12) 0.0342(5) Uani 1 2 i d . . .
C16 C 1.0959(3) 0.0817(3) 0.76310(13) 0.0347(5) Uani 1 2 i d . . .
C17 C 1.2222(3) -0.0427(3) 0.78125(15) 0.0438(6) Uani 1 2 i d . . .
H17 H 1.2529 -0.0659 0.8325 0.053 Uiso 1 2 i calc R . .
C18 C 1.3008(4) -0.1307(3) 0.72415(16) 0.0551(7) Uani 1 2 i d . . .
H18 H 1.3857 -0.2135 0.7360 0.066 Uiso 1 2 i calc R . .
C19 C 1.2529(4) -0.0953(3) 0.64850(16) 0.0556(7) Uani 1 2 i d . . .
H19 H 1.3059 -0.1529 0.6084 0.067 Uiso 1 2 i calc R . .
C20 C 1.1257(3) 0.0265(3) 0.63385(14) 0.0472(6) Uani 1 2 i d . . .
H20 H 1.0925 0.0489 0.5829 0.057 Uiso 1 2 i calc R . .
C21 C 0.7715(4) 0.5519(3) 0.53796(14) 0.0528(7) Uani 1 2 i d . . .
H21 H 0.7541 0.4877 0.5019 0.063 Uiso 1 2 i calc R . .
C22 C 0.7444(4) 0.6964(3) 0.51675(16) 0.0598(8) Uani 1 2 i d . . .
H22 H 0.7065 0.7293 0.4675 0.072 Uiso 1 2 i calc R . .
C23 C 0.7739(4) 0.7905(3) 0.56889(15) 0.0599(8) Uani 1 2 i d . . .
H23 H 0.7566 0.8882 0.5555 0.072 Uiso 1 2 i calc R . .
C24 C 0.8299(3) 0.7390(3) 0.64170(14) 0.0485(6) Uani 1 2 i d . . .
H24 H 0.8544 0.8010 0.6775 0.058 Uiso 1 2 i calc R . .
C25 C 0.8487(3) 0.5946(3) 0.66047(12) 0.0348(5) Uani 1 2 i d . . .
C27 C 0.6581(5) 0.4945(4) 1.3426(2) 0.0829(10) Uiso 1 2 i d . . .
H27A H 0.7546 0.4125 1.3491 0.124 Uiso 1 2 i calc R . .
H27B H 0.5959 0.4859 1.2966 0.124 Uiso 1 2 i calc R . .
H27C H 0.5759 0.4992 1.3868 0.124 Uiso 1 2 i calc R . .
N4 N 0.8224(2) 0.5019(2) 0.60906(10) 0.0397(5) Uani 1 2 i d . . .
N3 N 1.0456(2) 0.1161(2) 0.68867(11) 0.0361(4) Uani 1 2 i d . . .
N5 N 0.8776(2) 0.3934(2) 0.74807(10) 0.0331(4) Uani 1 2 i d . . .
N1 N 0.5073(3) 0.7807(2) 1.21788(12) 0.0475(5) Uani 1 2 i d . . .
N2 N 0.5660(3) 0.6878(3) 0.86457(13) 0.0555(6) Uani 1 2 i d . . .
O3 O 0.9552(2) 0.60070(19) 0.78665(9) 0.0458(4) Uani 1 2 i d . . .
O2 O 1.04204(19) 0.12801(18) 0.89830(8) 0.0377(4) Uani 1 2 i d . . .
O1 O 0.6642(2) 0.5933(2) 1.04613(9) 0.0493(5) Uani 1 2 i d . . .
O4 O 0.7261(3) 0.6168(3) 1.33562(13) 0.0744(6) Uiso 1 2 i d . . .
H4A H 0.6567 0.6798 1.3117 0.112 Uiso 1 2 i calc R . .
Cu Cu 0.87582(4) 0.29837(3) 0.652793(16) 0.04028(11) Uani 1 2 i d . . .
Cl Cl 0.75849(10) 0.20326(8) 0.55763(4) 0.0606(2) Uani 1 2 i d . . .

loop_
_atom_site_aniso_label
_atom_site_aniso_U_11
_atom_site_aniso_U_22
_atom_site_aniso_U_33
_atom_site_aniso_U_23
_atom_site_aniso_U_13
_atom_site_aniso_U_12
C1 0.0709(19) 0.060(2) 0.0499(17) -0.0220(16) 0.0164(14) -0.0296(16)
C2 0.0580(17) 0.0447(18) 0.076(2) -0.0090(16) 0.0160(15) -0.0134(14)
C3 0.0496(16) 0.056(2) 0.064(2) 0.0026(16) 0.0031(13) -0.0055(14)
C4 0.0448(15) 0.0570(19) 0.0426(15) -0.0036(13) 0.0022(11) -0.0108(13)
C5 0.0366(12) 0.0433(15) 0.0386(14) -0.0058(12) 0.0016(10) -0.0164(11)
C6 0.0420(13) 0.0476(16) 0.0305(13) -0.0038(11) -0.0043(9) -0.0140(11)
C7 0.0355(12) 0.0396(15) 0.0326(13) -0.0048(11) -0.0030(9) -0.0092(11)
C8 0.0443(13) 0.0495(16) 0.0252(12) 0.0006(11) -0.0058(10) -0.0099(12)
C9 0.0436(13) 0.0446(16) 0.0311(13) 0.0080(11) -0.0080(10) -0.0046(12)
C26 0.0389(13) 0.0377(14) 0.0273(12) 0.0014(11) -0.0025(9) -0.0112(11)
C10 0.0361(12) 0.0351(14) 0.0334(13) 0.0006(11) -0.0065(9) -0.0067(10)
C11 0.0345(12) 0.0342(13) 0.0262(12) 0.0037(10) -0.0063(9) -0.0128(10)
C12 0.0311(11) 0.0347(13) 0.0304(12) 0.0004(10) -0.0055(9) -0.0084(10)
C13 0.0425(13) 0.0358(14) 0.0310(12) -0.0037(11) -0.0022(10) -0.0121(11)
C14 0.0329(11) 0.0317(13) 0.0288(12) 0.0000(10) -0.0054(9) -0.0105(10)
C15 0.0378(12) 0.0387(14) 0.0265(12) 0.0019(10) -0.0063(9) -0.0083(10)
C16 0.0382(12) 0.0347(14) 0.0329(13) -0.0010(10) -0.0039(9) -0.0111(10)
C17 0.0504(14) 0.0392(15) 0.0408(14) -0.0010(12) -0.0092(11) -0.0051(12)
C18 0.0605(16) 0.0423(17) 0.0556(18) -0.0076(14) -0.0075(13) 0.0077(13)
C19 0.0652(17) 0.0496(18) 0.0471(16) -0.0171(14) 0.0038(13) 0.0021(14)
C20 0.0636(16) 0.0448(16) 0.0325(14) -0.0019(12) -0.0026(11) -0.0094(13)
C21 0.0774(18) 0.0528(18) 0.0298(13) 0.0044(13) -0.0166(12) -0.0152(15)
C22 0.087(2) 0.055(2) 0.0356(15) 0.0131(14) -0.0146(13) -0.0122(16)
C23 0.096(2) 0.0407(17) 0.0409(16) 0.0123(14) -0.0067(14) -0.0112(16)
C24 0.0727(17) 0.0396(16) 0.0351(14) -0.0008(12) -0.0023(12) -0.0164(13)
C25 0.0407(12) 0.0384(14) 0.0269(12) -0.0003(10) -0.0003(9) -0.0126(10)
N4 0.0514(12) 0.0411(13) 0.0276(10) 0.0003(9) -0.0064(8) -0.0107(10)
N3 0.0443(11) 0.0324(12) 0.0319(11) -0.0038(9) -0.0024(8) -0.0079(9)
N5 0.0433(11) 0.0314(11) 0.0255(10) 0.0002(8) -0.0057(8) -0.0091(9)
N1 0.0583(13) 0.0478(14) 0.0408(13) -0.0121(11) 0.0065(10) -0.0205(11)
N2 0.0583(13) 0.0465(15) 0.0587(15) 0.0118(12) -0.0114(11) -0.0055(11)
O3 0.0657(11) 0.0444(11) 0.0338(9) -0.0005(8) -0.0097(8) -0.0247(9)
O2 0.0452(9) 0.0372(10) 0.0286(8) 0.0014(7) -0.0072(7) -0.0030(7)
O1 0.0628(11) 0.0490(12) 0.0299(9) -0.0062(8) -0.0040(7) 0.0044(9)
Cu 0.0578(2) 0.03512(19) 0.02921(17) -0.00136(13) -0.01074(12) -0.01035(14)
Cl 0.0882(5) 0.0519(5) 0.0457(4) -0.0092(3) -0.0270(3) -0.0159(4)

loop_
_atom_type_symbol
_atom_type_description
_atom_type_scat_dispersion_real
_atom_type_scat_dispersion_imag
_atom_type_scat_source
C C 0.0033 0.0016 'International Tables Vol C Tables 4.2.6.8 and 6.1.1.4'
H H 0.0000 0.0000 'International Tables Vol C Tables 4.2.6.8 and 6.1.1.4'
N N 0.0061 0.0033 'International Tables Vol C Tables 4.2.6.8 and 6.1.1.4'
O O 0.0106 0.0060 'International Tables Vol C Tables 4.2.6.8 and 6.1.1.4'
Cu Cu 0.3201 1.2651 'International Tables Vol C Tables 4.2.6.8 and 6.1.1.4'
Cl Cl 0.1484 0.1585 'International Tables Vol C Tables 4.2.6.8 and 6.1.1.4'

loop_
_geom_angle_atom_site_label_1
_geom_angle_atom_site_label_2
_geom_angle_atom_site_label_3
_geom_angle
_geom_angle_site_symmetry_1
_geom_angle_site_symmetry_3
_geom_angle_publ_flag
N1 C1 C2 124.0(3) . . ?
N1 C1 H1 118.0 . . ?
C2 C1 H1 118.0 . . ?
C1 C2 C3 118.2(3) . . ?
C1 C2 H2 120.9 . . ?
C3 C2 H2 120.9 . . ?
C2 C3 C4 119.4(3) . . ?
C2 C3 H3 120.3 . . ?
C4 C3 H3 120.3 . . ?
C5 C4 C3 118.8(2) . . ?
C5 C4 H4 120.6 . . ?
C3 C4 H4 120.6 . . ?
N1 C5 C4 122.7(2) . . ?
N1 C5 C6 114.9(2) . . ?
C4 C5 C6 122.4(2) . . ?
O1 C6 C5 107.74(19) . . ?
O1 C6 H6A 110.2 . . ?
C5 C6 H6A 110.2 . . ?
O1 C6 H6B 110.2 . . ?
C5 C6 H6B 110.2 . . ?
H6A C6 H6B 108.5 . . ?
O1 C7 C8 124.3(2) . . ?
O1 C7 C12 114.34(19) . . ?
C8 C7 C12 121.3(2) . . ?
C9 C8 C7 120.7(2) . . ?
C9 C8 H8 119.7 . . ?
C7 C8 H8 119.7 . . ?
C8 C9 C10 117.5(2) . . ?
C8 C9 H9 121.3 . . ?
C10 C9 H9 121.3 . . ?
O3 C26 N5 128.0(2) . . ?
O3 C26 C25 120.5(2) . . ?
N5 C26 C25 111.45(19) . . ?
O2 C10 C9 124.9(2) . . ?
O2 C10 C11 111.57(19) . . ?
C9 C10 C11 123.5(2) . . ?
C10 C11 C12 118.27(19) . . ?
C10 C11 C14 104.9(2) . . ?
C12 C11 C14 136.7(2) . . ?
C7 C12 C11 118.61(19) . . ?
C7 C12 C13 117.7(2) . . ?
C11 C12 C13 123.46(19) . . ?
N2 C13 C12 174.2(2) . . ?
C15 C14 N5 123.2(2) . . ?
C15 C14 C11 106.46(19) . . ?
N5 C14 C11 130.3(2) . . ?
C14 C15 O2 111.82(19) . . ?
C14 C15 C16 132.2(2) . . ?
O2 C15 C16 116.0(2) . . ?
N3 C16 C17 120.9(2) . . ?
N3 C16 C15 117.8(2) . . ?
C17 C16 C15 121.3(2) . . ?
C18 C17 C16 120.2(2) . . ?
C18 C17 H17 119.9 . . ?
C16 C17 H17 119.9 . . ?
C17 C18 C19 119.2(3) . . ?
C17 C18 H18 120.4 . . ?
C19 C18 H18 120.4 . . ?
C20 C19 C18 118.4(2) . . ?
C20 C19 H19 120.8 . . ?
C18 C19 H19 120.8 . . ?
N3 C20 C19 124.1(2) . . ?
N3 C20 H20 118.0 . . ?
C19 C20 H20 118.0 . . ?
N4 C21 C22 121.7(3) . . ?
N4 C21 H21 119.2 . . ?
C22 C21 H21 119.2 . . ?
C23 C22 C21 119.3(2) . . ?
C23 C22 H22 120.4 . . ?
C21 C22 H22 120.4 . . ?
C22 C23 C24 119.2(3) . . ?
C22 C23 H23 120.4 . . ?
C24 C23 H23 120.4 . . ?
C25 C24 C23 118.9(3) . . ?
C25 C24 H24 120.5 . . ?
C23 C24 H24 120.5 . . ?
N4 C25 C24 121.9(2) . . ?
N4 C25 C26 115.4(2) . . ?
C24 C25 C26 122.7(2) . . ?
O4 C27 H27A 109.5 . . ?
O4 C27 H27B 109.5 . . ?
H27A C27 H27B 109.5 . . ?
O4 C27 H27C 109.5 . . ?
H27A C27 H27C 109.5 . . ?
H27B C27 H27C 109.5 . . ?
C25 N4 C21 118.9(2) . . ?
C25 N4 Cu 111.81(15) . . ?
C21 N4 Cu 129.22(18) . . ?
C20 N3 C16 117.2(2) . . ?
C20 N3 Cu 117.32(16) . . ?
C16 N3 Cu 125.28(16) . . ?
C26 N5 C14 119.19(18) . . ?
C26 N5 Cu 114.93(14) . . ?
C14 N5 Cu 121.68(15) . . ?
C5 N1 C1 116.9(2) . . ?
C10 O2 C15 105.19(17) . . ?
C7 O1 C6 120.33(18) . . ?
C27 O4 H4A 109.5 . . ?
N5 Cu N4 81.99(8) . . ?
N5 Cu N3 94.63(8) . . ?
N4 Cu N3 152.74(8) . . ?
N5 Cu Cl 157.05(6) . . ?
N4 Cu Cl 96.50(6) . . ?
N3 Cu Cl 96.71(6) . . ?

loop_
_geom_bond_atom_site_label_1
_geom_bond_atom_site_label_2
_geom_bond_distance
_geom_bond_site_symmetry_2
_geom_bond_publ_flag
C1 N1 1.347(4) . ?
C1 C2 1.364(4) . ?
C1 H1 0.9300 . ?
C2 C3 1.370(4) . ?
C2 H2 0.9300 . ?
C3 C4 1.379(4) . ?
C3 H3 0.9300 . ?
C4 C5 1.379(3) . ?
C4 H4 0.9300 . ?
C5 N1 1.339(3) . ?
C5 C6 1.501(3) . ?
C6 O1 1.412(3) . ?
C6 H6A 0.9700 . ?
C6 H6B 0.9700 . ?
C7 O1 1.361(3) . ?
C7 C8 1.387(3) . ?
C7 C12 1.396(3) . ?
C8 C9 1.380(3) . ?
C8 H8 0.9300 . ?
C9 C10 1.382(3) . ?
C9 H9 0.9300 . ?
C26 O3 1.227(3) . ?
C26 N5 1.349(3) . ?
C26 C25 1.500(3) . ?
C10 O2 1.372(3) . ?
C10 C11 1.389(3) . ?
C11 C12 1.399(3) . ?
C11 C14 1.452(3) . ?
C12 C13 1.442(3) . ?
C13 N2 1.136(3) . ?
C14 C15 1.353(3) . ?
C14 N5 1.395(3) . ?
C15 O2 1.390(2) . ?
C15 C16 1.443(3) . ?
C16 N3 1.364(3) . ?
C16 C17 1.393(3) . ?
C17 C18 1.363(3) . ?
C17 H17 0.9300 . ?
C18 C19 1.380(4) . ?
C18 H18 0.9300 . ?
C19 C20 1.368(4) . ?
C19 H19 0.9300 . ?
C20 N3 1.346(3) . ?
C20 H20 0.9300 . ?
C21 N4 1.339(3) . ?
C21 C22 1.380(4) . ?
C21 H21 0.9300 . ?
C22 C23 1.364(4) . ?
C22 H22 0.9300 . ?
C23 C24 1.380(4) . ?
C23 H23 0.9300 . ?
C24 C25 1.376(3) . ?
C24 H24 0.9300 . ?
C25 N4 1.338(3) . ?
C27 O4 1.368(4) . ?
C27 H27A 0.9600 . ?
C27 H27B 0.9600 . ?
C27 H27C 0.9600 . ?
N4 Cu 2.009(2) . ?
N3 Cu 2.0236(19) . ?
N5 Cu 1.9251(18) . ?
O4 H4A 0.8200 . ?
Cu Cl 2.2306(7) . ?

loop_
_geom_torsion_atom_site_label_1
_geom_torsion_atom_site_label_2
_geom_torsion_atom_site_label_3
_geom_torsion_atom_site_label_4
_geom_torsion
_geom_torsion_site_symmetry_1
_geom_torsion_site_symmetry_2
_geom_torsion_site_symmetry_3
_geom_torsion_site_symmetry_4
_geom_torsion_publ_flag
N1 C1 C2 C3 -0.3(4) . . . . ?
C1 C2 C3 C4 1.6(4) . . . . ?
C2 C3 C4 C5 -1.7(4) . . . . ?
C3 C4 C5 N1 0.5(4) . . . . ?
C3 C4 C5 C6 -180.0(2) . . . . ?
N1 C5 C6 O1 179.08(19) . . . . ?
C4 C5 C6 O1 -0.5(3) . . . . ?
O1 C7 C8 C9 177.3(2) . . . . ?
C12 C7 C8 C9 -1.4(3) . . . . ?
C7 C8 C9 C10 2.6(3) . . . . ?
C8 C9 C10 O2 -179.0(2) . . . . ?
C8 C9 C10 C11 -0.8(3) . . . . ?
O2 C10 C11 C12 176.16(18) . . . . ?
C9 C10 C11 C12 -2.3(3) . . . . ?
O2 C10 C11 C14 -1.1(2) . . . . ?
C9 C10 C11 C14 -179.6(2) . . . . ?
O1 C7 C12 C11 179.49(19) . . . . ?
C8 C7 C12 C11 -1.7(3) . . . . ?
O1 C7 C12 C13 -5.9(3) . . . . ?
C8 C7 C12 C13 173.0(2) . . . . ?
C10 C11 C12 C7 3.5(3) . . . . ?
C14 C11 C12 C7 179.6(2) . . . . ?
C10 C11 C12 C13 -170.9(2) . . . . ?
C14 C11 C12 C13 5.3(4) . . . . ?
C7 C12 C13 N2 -65(3) . . . . ?
C11 C12 C13 N2 109(3) . . . . ?
C10 C11 C14 C15 1.6(2) . . . . ?
C12 C11 C14 C15 -174.9(2) . . . . ?
C10 C11 C14 N5 -179.4(2) . . . . ?
C12 C11 C14 N5 4.1(4) . . . . ?
N5 C14 C15 O2 179.29(17) . . . . ?
C11 C14 C15 O2 -1.6(2) . . . . ?
N5 C14 C15 C16 1.1(4) . . . . ?
C11 C14 C15 C16 -179.8(2) . . . . ?
C14 C15 C16 N3 -14.2(4) . . . . ?
O2 C15 C16 N3 167.71(18) . . . . ?
C14 C15 C16 C17 165.1(2) . . . . ?
O2 C15 C16 C17 -13.1(3) . . . . ?
N3 C16 C17 C18 1.6(4) . . . . ?
C15 C16 C17 C18 -177.6(2) . . . . ?
C16 C17 C18 C19 -0.4(4) . . . . ?
C17 C18 C19 C20 -0.9(4) . . . . ?
C18 C19 C20 N3 1.1(4) . . . . ?
N4 C21 C22 C23 1.5(4) . . . . ?
C21 C22 C23 C24 -0.1(4) . . . . ?
C22 C23 C24 C25 -2.1(4) . . . . ?
C23 C24 C25 N4 3.1(4) . . . . ?
C23 C24 C25 C26 -177.2(2) . . . . ?
O3 C26 C25 N4 168.5(2) . . . . ?
N5 C26 C25 N4 -11.9(3) . . . . ?
O3 C26 C25 C24 -11.3(3) . . . . ?
N5 C26 C25 C24 168.4(2) . . . . ?
C24 C25 N4 C21 -1.8(3) . . . . ?
C26 C25 N4 C21 178.4(2) . . . . ?
C24 C25 N4 Cu 176.39(18) . . . . ?
C26 C25 N4 Cu -3.4(2) . . . . ?
C22 C21 N4 C25 -0.5(4) . . . . ?
C22 C21 N4 Cu -178.3(2) . . . . ?
C19 C20 N3 C16 0.0(4) . . . . ?
C19 C20 N3 Cu 175.2(2) . . . . ?
C17 C16 N3 C20 -1.3(3) . . . . ?
C15 C16 N3 C20 177.9(2) . . . . ?
C17 C16 N3 Cu -176.11(17) . . . . ?
C15 C16 N3 Cu 3.1(3) . . . . ?
O3 C26 N5 C14 -0.9(3) . . . . ?
C25 C26 N5 C14 179.55(17) . . . . ?
O3 C26 N5 Cu -158.22(19) . . . . ?
C25 C26 N5 Cu 22.2(2) . . . . ?
C15 C14 N5 C26 -134.5(2) . . . . ?
C11 C14 N5 C26 46.6(3) . . . . ?
C15 C14 N5 Cu 21.3(3) . . . . ?
C11 C14 N5 Cu -157.58(18) . . . . ?
C4 C5 N1 C1 0.8(3) . . . . ?
C6 C5 N1 C1 -178.7(2) . . . . ?
C2 C1 N1 C5 -0.9(4) . . . . ?
C9 C10 O2 C15 178.6(2) . . . . ?
C11 C10 O2 C15 0.2(2) . . . . ?
C14 C15 O2 C10 1.0(2) . . . . ?
C16 C15 O2 C10 179.46(18) . . . . ?
C8 C7 O1 C6 4.4(3) . . . . ?
C12 C7 O1 C6 -176.88(19) . . . . ?
C5 C6 O1 C7 178.51(19) . . . . ?
C26 N5 Cu N4 -19.45(15) . . . . ?
C14 N5 Cu N4 -176.20(16) . . . . ?
C26 N5 Cu N3 133.33(16) . . . . ?
C14 N5 Cu N3 -23.42(16) . . . . ?
C26 N5 Cu Cl -107.20(18) . . . . ?
C14 N5 Cu Cl 96.0(2) . . . . ?
C25 N4 Cu N5 11.96(15) . . . . ?
C21 N4 Cu N5 -170.1(2) . . . . ?
C25 N4 Cu N3 -72.6(2) . . . . ?
C21 N4 Cu N3 105.3(2) . . . . ?
C25 N4 Cu Cl 168.87(14) . . . . ?
C21 N4 Cu Cl -13.2(2) . . . . ?
C20 N3 Cu N5 -162.77(18) . . . . ?
C16 N3 Cu N5 11.99(18) . . . . ?
C20 N3 Cu N4 -81.3(2) . . . . ?
C16 N3 Cu N4 93.5(2) . . . . ?
C20 N3 Cu Cl 37.22(18) . . . . ?
C16 N3 Cu Cl -148.03(17) . . . . ?
